data_7022237
loop_
_publ_author_name
'Fu, Yu'
'Mu, Lan'
'Zeng, Xi'
'Zhao, Jiang-Lin'
'Redshaw, Carl'
'Ni, Xin-Long'
'Yamato, Takehiko'

_publ_section_title
;
 An NBD-armed thiacalix[4]arene-derived colorimetric and fluorometric
 chemosensor for Ag+: a metal-ligand receptor of anions.
;
_journal_issue 10
_journal_name_full 'Dalton transactions (Cambridge, England : 2003)'
_journal_page_first 3552
_journal_page_last 3560
_journal_paper_doi 10.1039/c2dt32115g
_journal_volume 42
_journal_year 2013
_chemical_formula_sum 'C56 H70 N5 O7 S4'
_chemical_formula_weight 1053.41
_chemical_name_systematic
;
?
;
_space_group_IT_number 14
_symmetry_cell_setting monoclinic
_symmetry_space_group_name_Hall '-P 2ybc'
_symmetry_space_group_name_H-M 'P 1 21/c 1'
_atom_sites_solution_hydrogens geom
_atom_sites_solution_primary direct
_atom_sites_solution_secondary difmap
_audit_creation_method SHELXL-97
_cell_angle_alpha 90.00
_cell_angle_beta 103.845(18)
_cell_angle_gamma 90.00
_cell_formula_units_Z 4
_cell_length_a 15.134(7)
_cell_length_b 13.205(6)
_cell_length_c 32.722(14)
_cell_measurement_temperature 293(2)
_cell_volume 6349(5)
_computing_cell_refinement 'SAINT (Bruker, 2005)'
_computing_data_collection 'APEX2 (Bruker, 2005)'
_computing_data_reduction SAINT
_computing_molecular_graphics 'Ortep-3 for Windows (Farrugia, 1997)'
_computing_publication_material 'WinGX (Farrugia, 1999)'
_computing_structure_refinement 'SHELXL97 (Sheldrick, 2008)'
_computing_structure_solution 'SHELXS97 (Sheldrick, 2008)'
_diffrn_ambient_temperature 293(2)
_diffrn_measured_fraction_theta_full 0.996
_diffrn_measured_fraction_theta_max 0.996
_diffrn_measurement_device_type 'Bruker Smart Apex2 CCD Detector'
_diffrn_measurement_method '\f and \w scan'
_diffrn_radiation_monochromator graphite
_diffrn_radiation_source 'fine-focus sealed tube'
_diffrn_radiation_type MoK\a
_diffrn_radiation_wavelength 0.71073
_diffrn_reflns_av_R_equivalents 0.1046
_diffrn_reflns_av_sigmaI/netI 0.1435
_diffrn_reflns_limit_h_max 17
_diffrn_reflns_limit_h_min -17
_diffrn_reflns_limit_k_max 12
_diffrn_reflns_limit_k_min -15
_diffrn_reflns_limit_l_max 38
_diffrn_reflns_limit_l_min -38
_diffrn_reflns_number 42181
_diffrn_reflns_theta_full 25.00
_diffrn_reflns_theta_max 25.00
_diffrn_reflns_theta_min 1.28
_exptl_absorpt_coefficient_mu 0.198
_exptl_absorpt_correction_T_max 0.9652
_exptl_absorpt_correction_T_min 0.9614
_exptl_absorpt_correction_type multi-scan
_exptl_absorpt_process_details 'SADABS (Bruker, 2008)'
_exptl_crystal_colour prism
_exptl_crystal_density_diffrn 1.107
_exptl_crystal_density_method 'not measured'
_exptl_crystal_description block
_exptl_crystal_F_000 2240
_exptl_crystal_size_max 0.20
_exptl_crystal_size_mid 0.20
_exptl_crystal_size_min 0.18
_platon_squeeze_details
;
;
_refine_diff_density_max 0.761
_refine_diff_density_min -0.271
_refine_diff_density_rms 0.071
_refine_ls_extinction_method none
_refine_ls_goodness_of_fit_ref 0.916
_refine_ls_hydrogen_treatment constr
_refine_ls_matrix_type full
_refine_ls_number_parameters 649
_refine_ls_number_reflns 11111
_refine_ls_number_restraints 4
_refine_ls_restrained_S_all 0.915
_refine_ls_R_factor_all 0.1860
_refine_ls_R_factor_gt 0.0921
_refine_ls_shift/su_max 0.001
_refine_ls_shift/su_mean 0.000
_refine_ls_structure_factor_coef Fsqd
_refine_ls_weighting_details 'calc w=1/[\s^2^(Fo^2^)+(0.1432P)^2^+0.0000P] where P=(Fo^2^+2Fc^2^)/3'
_refine_ls_weighting_scheme calc
_refine_ls_wR_factor_gt 0.2395
_refine_ls_wR_factor_ref 0.2748
_reflns_number_gt 4320
_reflns_number_total 11111
_reflns_threshold_expression >2sigma(I)
_cod_data_source_file c2dt32115g.txt
_cod_data_source_block 880517
_cod_original_sg_symbol_H-M 'P 21/c'
_cod_database_code 7022237

loop_
_symmetry_equiv_pos_as_xyz
'x, y, z'
'-x, y+1/2, -z+1/2'
'-x, -y, -z'
'x, -y-1/2, z-1/2'

loop_
_atom_site_label
_atom_site_type_symbol
_atom_site_fract_x
_atom_site_fract_y
_atom_site_fract_z
_atom_site_U_iso_or_equiv
_atom_site_adp_type
_atom_site_occupancy
_atom_site_symmetry_multiplicity
_atom_site_calc_flag
_atom_site_refinement_flags
C1 C -0.0600(12) 0.1610(9) 0.0517(3) 0.161(5) Uani 1 1 d D
C2 C 0.0339(12) 0.1942(7) 0.0650(4) 0.138(4) Uani 1 1 d .
C3 C 0.0671(7) 0.2157(6) 0.1069(2) 0.093(2) Uani 1 1 d .
C4 C 0.0152(6) 0.2032(6) 0.1374(2) 0.086(2) Uani 1 1 d .
C5 C -0.0761(6) 0.1689(7) 0.1222(3) 0.127(3) Uani 1 1 d .
H5 H -0.1129 0.1613 0.1410 0.153 Uiso 1 1 calc R
C6 C -0.1113(8) 0.1467(9) 0.0800(3) 0.151(4) Uani 1 1 d .
H6 H -0.1703 0.1220 0.0711 0.182 Uiso 1 1 calc R
C7 C 0.0038(4) 0.2122(6) 0.2111(2) 0.080(2) Uani 1 1 d .
H7A H -0.0545 0.2461 0.2017 0.096 Uiso 1 1 calc R
H7B H -0.0077 0.1410 0.2150 0.096 Uiso 1 1 calc R
C8 C 0.0542(4) 0.2564(5) 0.25132(19) 0.0713(18) Uani 1 1 d .
H8A H 0.0804 0.3203 0.2456 0.086 Uiso 1 1 calc R
H8B H 0.0115 0.2707 0.2684 0.086 Uiso 1 1 calc R
C9 C 0.1104(3) 0.1611(4) 0.31312(17) 0.0451(14) Uani 1 1 d .
C10 C 0.0910(3) 0.0587(4) 0.31788(17) 0.0482(14) Uani 1 1 d .
C11 C 0.0749(3) 0.0243(4) 0.35527(16) 0.0512(14) Uani 1 1 d .
H11 H 0.0619 -0.0440 0.3578 0.061 Uiso 1 1 calc R
C12 C 0.0774(4) 0.0874(4) 0.38863(18) 0.0532(15) Uani 1 1 d .
C13 C 0.0994(4) 0.1905(5) 0.38419(17) 0.0556(15) Uani 1 1 d .
H13 H 0.1024 0.2348 0.4066 0.067 Uiso 1 1 calc R
C14 C 0.1164(3) 0.2261(4) 0.34710(17) 0.0457(14) Uani 1 1 d .
C15 C 0.0569(5) 0.0498(6) 0.4293(2) 0.079(2) Uani 1 1 d .
C16 C 0.0582(18) -0.0538(10) 0.4332(4) 0.402(19) Uani 1 1 d .
H16A H 0.1168 -0.0790 0.4317 0.603 Uiso 1 1 calc R
H16B H 0.0123 -0.0826 0.4108 0.603 Uiso 1 1 calc R
H16C H 0.0463 -0.0722 0.4597 0.603 Uiso 1 1 calc R
C17 C -0.0310(9) 0.0901(18) 0.4322(5) 0.379(17) Uani 1 1 d .
H17A H -0.0299 0.1626 0.4307 0.569 Uiso 1 1 calc R
H17B H -0.0435 0.0698 0.4584 0.569 Uiso 1 1 calc R
H17C H -0.0777 0.0643 0.4093 0.569 Uiso 1 1 calc R
C18 C 0.1221(10) 0.0860(10) 0.4668(3) 0.229(8) Uani 1 1 d .
H18A H 0.1259 0.1585 0.4659 0.344 Uiso 1 1 calc R
H18B H 0.1808 0.0572 0.4678 0.344 Uiso 1 1 calc R
H18C H 0.1024 0.0662 0.4914 0.344 Uiso 1 1 calc R
C19 C 0.365(3) 0.275(2) 0.4828(6) 0.78(5) Uani 1 1 d D
H19A H 0.3732 0.2251 0.5048 1.173 Uiso 1 1 calc R
H19B H 0.3065 0.3064 0.4795 1.173 Uiso 1 1 calc R
H19C H 0.4118 0.3251 0.4900 1.173 Uiso 1 1 calc R
C20 C 0.3700(15) 0.2230(12) 0.4413(6) 0.325(11) Uani 1 1 d D
H20A H 0.3231 0.1717 0.4337 0.390 Uiso 1 1 calc R
H20B H 0.4288 0.1910 0.4441 0.390 Uiso 1 1 calc R
C21 C 0.3557(7) 0.3064(8) 0.4074(3) 0.144(4) Uani 1 1 d D
H21A H 0.3134 0.3562 0.4134 0.173 Uiso 1 1 calc R
H21B H 0.4132 0.3402 0.4088 0.173 Uiso 1 1 calc R
C22 C 0.3059(4) 0.3414(4) 0.33478(18) 0.0542(15) Uani 1 1 d .
C23 C 0.3744(3) 0.3719(4) 0.31601(19) 0.0522(15) Uani 1 1 d .
C24 C 0.3569(4) 0.4467(4) 0.28494(18) 0.0558(15) Uani 1 1 d .
H24 H 0.4035 0.4668 0.2727 0.067 Uiso 1 1 calc R
C25 C 0.2723(4) 0.4919(4) 0.27181(18) 0.0524(15) Uani 1 1 d .
C26 C 0.2045(4) 0.4580(4) 0.28986(17) 0.0514(14) Uani 1 1 d .
H26 H 0.1466 0.4857 0.2810 0.062 Uiso 1 1 calc R
C27 C 0.2195(4) 0.3841(4) 0.32069(18) 0.0510(15) Uani 1 1 d .
C28 C 0.2538(4) 0.5731(5) 0.2374(2) 0.0658(18) Uani 1 1 d .
C29 C 0.3361(6) 0.6156(9) 0.2277(4) 0.229(8) Uani 1 1 d .
H29A H 0.3753 0.6418 0.2530 0.343 Uiso 1 1 calc R
H29B H 0.3194 0.6692 0.2075 0.343 Uiso 1 1 calc R
H29C H 0.3673 0.5635 0.2163 0.343 Uiso 1 1 calc R
C30 C 0.1954(9) 0.6563(7) 0.2464(4) 0.203(6) Uani 1 1 d .
H30A H 0.1424 0.6282 0.2535 0.305 Uiso 1 1 calc R
H30B H 0.1770 0.6987 0.2220 0.305 Uiso 1 1 calc R
H30C H 0.2289 0.6959 0.2696 0.305 Uiso 1 1 calc R
C31 C 0.1931(11) 0.5339(9) 0.1993(3) 0.257(9) Uani 1 1 d .
H31A H 0.1389 0.5080 0.2059 0.385 Uiso 1 1 calc R
H31B H 0.2230 0.4804 0.1880 0.385 Uiso 1 1 calc R
H31C H 0.1773 0.5872 0.1790 0.385 Uiso 1 1 calc R
C32 C 0.3213(6) 0.2131(8) 0.2069(3) 0.136(4) Uani 1 1 d .
H32A H 0.3357 0.2640 0.1881 0.163 Uiso 1 1 calc R
H32B H 0.3063 0.1518 0.1904 0.163 Uiso 1 1 calc R
C33 C 0.4093(5) 0.1915(6) 0.2396(2) 0.095(2) Uani 1 1 d .
H33A H 0.4435 0.1385 0.2298 0.114 Uiso 1 1 calc R
H33B H 0.4467 0.2519 0.2451 0.114 Uiso 1 1 calc R
C34 C 0.4492(4) 0.1294(5) 0.31017(18) 0.0527(15) Uani 1 1 d .
C35 C 0.4685(4) 0.0269(5) 0.31679(18) 0.0565(15) Uani 1 1 d .
C36 C 0.5294(4) -0.0048(5) 0.3520(2) 0.0692(18) Uani 1 1 d .
H36 H 0.5412 -0.0737 0.3559 0.083 Uiso 1 1 calc R
C37 C 0.5746(4) 0.0635(6) 0.3825(2) 0.0701(18) Uani 1 1 d .
C38 C 0.5531(4) 0.1653(5) 0.3754(2) 0.0667(18) Uani 1 1 d .
H38 H 0.5810 0.2126 0.3954 0.080 Uiso 1 1 calc R
C39 C 0.4919(4) 0.1988(5) 0.3397(2) 0.0579(16) Uani 1 1 d .
C40 C 0.6403(5) 0.0288(6) 0.4234(3) 0.095(2) Uani 1 1 d .
C41 C 0.7026(9) 0.1057(9) 0.4431(4) 0.225(8) Uani 1 1 d .
H41A H 0.7348 0.1312 0.4233 0.338 Uiso 1 1 calc R
H41B H 0.7451 0.0776 0.4669 0.338 Uiso 1 1 calc R
H41C H 0.6696 0.1599 0.4522 0.338 Uiso 1 1 calc R
C42 C 0.5909(8) -0.0138(14) 0.4522(3) 0.277(10) Uani 1 1 d .
H42A H 0.5502 -0.0654 0.4380 0.415 Uiso 1 1 calc R
H42B H 0.5565 0.0386 0.4616 0.415 Uiso 1 1 calc R
H42C H 0.6331 -0.0428 0.4759 0.415 Uiso 1 1 calc R
C43 C 0.7021(12) -0.0498(15) 0.4132(4) 0.386(17) Uani 1 1 d .
H43A H 0.6668 -0.1057 0.3993 0.578 Uiso 1 1 calc R
H43B H 0.7427 -0.0730 0.4387 0.578 Uiso 1 1 calc R
H43C H 0.7368 -0.0213 0.3950 0.578 Uiso 1 1 calc R
C44 C 0.3188(12) -0.1772(12) 0.4181(8) 0.331(13) Uani 1 1 d .
H44A H 0.3421 -0.1553 0.4466 0.496 Uiso 1 1 calc R
H44B H 0.3586 -0.2275 0.4111 0.496 Uiso 1 1 calc R
H44C H 0.2592 -0.2057 0.4151 0.496 Uiso 1 1 calc R
C45 C 0.3134(9) -0.0928(11) 0.3904(4) 0.185(5) Uani 1 1 d .
H45A H 0.3739 -0.0640 0.3944 0.222 Uiso 1 1 calc R
H45B H 0.2751 -0.0417 0.3988 0.222 Uiso 1 1 calc R
C46 C 0.2758(6) -0.1147(6) 0.3425(3) 0.108(3) Uani 1 1 d .
H46A H 0.3138 -0.1651 0.3335 0.130 Uiso 1 1 calc R
H46B H 0.2147 -0.1422 0.3378 0.130 Uiso 1 1 calc R
C47 C 0.2520(4) -0.0380(4) 0.2753(2) 0.0549(15) Uani 1 1 d .
C48 C 0.3195(4) -0.0547(4) 0.25275(19) 0.0534(15) Uani 1 1 d .
C49 C 0.2946(4) -0.0704(4) 0.2093(2) 0.0587(16) Uani 1 1 d .
H49 H 0.3406 -0.0808 0.1954 0.070 Uiso 1 1 calc R
C50 C 0.2063(4) -0.0715(4) 0.18602(18) 0.0544(15) Uani 1 1 d .
C51 C 0.1413(4) -0.0513(4) 0.20902(18) 0.0552(15) Uani 1 1 d .
H51 H 0.0806 -0.0491 0.1944 0.066 Uiso 1 1 calc R
C52 C 0.1613(4) -0.0343(4) 0.25212(19) 0.0539(15) Uani 1 1 d .
C53 C 0.1833(4) -0.0920(4) 0.14009(19) 0.0603(16) Uani 1 1 d .
C54 C 0.2216(8) -0.1893(8) 0.1310(2) 0.174(5) Uani 1 1 d .
H54A H 0.2836 -0.1944 0.1469 0.261 Uiso 1 1 calc R
H54B H 0.2195 -0.1934 0.1015 0.261 Uiso 1 1 calc R
H54C H 0.1868 -0.2437 0.1387 0.261 Uiso 1 1 calc R
C55 C 0.2390(7) -0.0212(9) 0.1176(3) 0.161(4) Uani 1 1 d .
H55A H 0.3028 -0.0317 0.1292 0.241 Uiso 1 1 calc R
H55B H 0.2239 0.0481 0.1216 0.241 Uiso 1 1 calc R
H55C H 0.2246 -0.0363 0.0880 0.241 Uiso 1 1 calc R
C56 C 0.0891(6) -0.0695(8) 0.1195(2) 0.142(4) Uani 1 1 d .
H56A H 0.0787 -0.0841 0.0899 0.214 Uiso 1 1 calc R
H56B H 0.0770 0.0008 0.1233 0.214 Uiso 1 1 calc R
H56C H 0.0495 -0.1105 0.1315 0.214 Uiso 1 1 calc R
N1 N -0.1107(14) 0.1414(10) 0.0057(3) 0.272(10) Uani 1 1 d D
N2 N 0.1001(11) 0.2110(8) 0.0423(3) 0.184(5) Uani 1 1 d .
N3 N 0.1521(6) 0.2484(5) 0.1120(2) 0.107(2) Uani 1 1 d .
N4 N 0.0571(4) 0.2236(4) 0.17864(18) 0.0833(17) Uani 1 1 d .
N5 N 0.2432(4) 0.2440(7) 0.21682(19) 0.148(3) Uani 1 1 d .
H5A H 0.2419 0.2523 0.2427 0.178 Uiso 1 1 calc R
H5B H 0.1952 0.2553 0.1972 0.178 Uiso 1 1 calc R
O1 O -0.1870(13) 0.1151(16) -0.0019(5) 0.383(13) Uani 1 1 d D
O2 O -0.0559(13) 0.1509(11) -0.0168(3) 0.332(9) Uani 1 1 d D
O3 O 0.1634(6) 0.2460(6) 0.0724(3) 0.165(3) Uani 1 1 d .
O4 O 0.1251(2) 0.1937(3) 0.27496(11) 0.0542(10) Uani 1 1 d .
O5 O 0.3215(3) 0.2687(3) 0.36575(15) 0.0731(12) Uani 1 1 d .
O6 O 0.3832(2) 0.1604(3) 0.27612(13) 0.0664(11) Uani 1 1 d .
O7 O 0.2738(2) -0.0236(3) 0.31739(13) 0.0659(11) Uani 1 1 d .
S1 S 0.12869(10) 0.35944(11) 0.34474(5) 0.0589(5) Uani 1 1 d .
S2 S 0.43588(10) -0.06817(14) 0.27812(6) 0.0765(6) Uani 1 1 d .
S3 S 0.48926(10) 0.33232(13) 0.33246(6) 0.0727(6) Uani 1 1 d .
S4 S 0.06720(9) -0.02694(12) 0.27511(5) 0.0597(5) Uani 1 1 d .

loop_
_atom_site_aniso_label
_atom_site_aniso_U_11
_atom_site_aniso_U_22
_atom_site_aniso_U_33
_atom_site_aniso_U_23
_atom_site_aniso_U_13
_atom_site_aniso_U_12
C1 0.265(18) 0.135(10) 0.061(8) -0.008(7) -0.002(10) 0.000(10)
C2 0.247(15) 0.080(7) 0.091(9) 0.004(6) 0.045(11) -0.002(8)
C3 0.131(8) 0.098(6) 0.050(5) -0.008(4) 0.021(5) -0.008(5)
C4 0.108(6) 0.095(6) 0.059(5) -0.004(4) 0.030(5) 0.008(5)
C5 0.102(7) 0.153(9) 0.105(8) -0.006(6) -0.017(6) -0.006(6)
C6 0.162(10) 0.207(12) 0.062(7) 0.013(7) -0.017(7) -0.023(8)
C7 0.070(4) 0.102(6) 0.070(5) 0.011(4) 0.022(4) -0.001(4)
C8 0.068(4) 0.090(5) 0.047(4) 0.006(4) -0.002(3) -0.008(4)
C9 0.038(3) 0.056(4) 0.046(4) 0.009(3) 0.019(3) 0.002(3)
C10 0.036(3) 0.058(4) 0.051(4) -0.004(3) 0.010(3) -0.003(3)
C11 0.058(4) 0.057(4) 0.043(4) 0.006(3) 0.021(3) -0.009(3)
C12 0.060(4) 0.054(4) 0.048(4) 0.010(3) 0.018(3) -0.007(3)
C13 0.058(4) 0.070(4) 0.044(4) -0.010(3) 0.022(3) -0.001(3)
C14 0.040(3) 0.055(4) 0.047(4) 0.006(3) 0.019(3) 0.001(3)
C15 0.108(6) 0.082(5) 0.062(5) 0.008(4) 0.047(4) -0.024(4)
C16 1.01(6) 0.131(12) 0.170(13) 0.014(10) 0.35(2) -0.12(2)
C17 0.155(12) 0.79(5) 0.243(16) 0.33(2) 0.152(12) 0.135(18)
C18 0.361(19) 0.248(14) 0.069(7) 0.017(8) 0.034(9) -0.174(14)
C19 1.17(10) 0.92(9) 0.155(18) 0.23(3) -0.03(4) -0.57(8)
C20 0.42(3) 0.31(2) 0.26(2) 0.06(2) 0.11(2) -0.08(2)
C21 0.172(10) 0.157(10) 0.098(8) 0.056(7) 0.022(7) -0.017(7)
C22 0.055(4) 0.053(4) 0.057(4) 0.003(3) 0.017(3) -0.007(3)
C23 0.044(3) 0.039(3) 0.071(4) 0.005(3) 0.011(3) -0.003(3)
C24 0.041(3) 0.058(4) 0.071(4) 0.005(3) 0.019(3) -0.009(3)
C25 0.044(3) 0.049(4) 0.067(4) 0.002(3) 0.018(3) 0.002(3)
C26 0.052(3) 0.050(4) 0.058(4) 0.002(3) 0.025(3) -0.001(3)
C27 0.049(4) 0.048(4) 0.061(4) -0.001(3) 0.022(3) -0.007(3)
C28 0.062(4) 0.056(4) 0.088(5) 0.023(4) 0.036(4) 0.005(3)
C29 0.097(7) 0.278(14) 0.327(16) 0.254(14) 0.081(9) 0.052(8)
C30 0.325(16) 0.110(8) 0.236(13) 0.101(9) 0.188(13) 0.104(10)
C31 0.42(2) 0.159(11) 0.104(8) 0.070(8) -0.101(11) -0.114(12)
C32 0.099(7) 0.226(11) 0.085(6) 0.050(7) 0.029(5) 0.065(7)
C33 0.071(5) 0.148(7) 0.065(5) 0.022(5) 0.015(4) 0.045(5)
C34 0.033(3) 0.080(5) 0.043(4) 0.010(4) 0.004(3) 0.003(3)
C35 0.041(3) 0.072(5) 0.057(4) 0.006(3) 0.011(3) 0.004(3)
C36 0.058(4) 0.081(5) 0.064(4) 0.016(4) 0.006(4) 0.016(4)
C37 0.055(4) 0.071(5) 0.079(5) 0.020(4) 0.005(4) 0.009(4)
C38 0.048(4) 0.082(5) 0.066(4) 0.005(4) 0.005(3) -0.006(3)
C39 0.034(3) 0.065(4) 0.072(4) 0.023(4) 0.008(3) 0.010(3)
C40 0.079(5) 0.094(6) 0.090(6) 0.029(5) -0.022(5) 0.010(5)
C41 0.250(14) 0.154(11) 0.171(11) 0.069(9) -0.148(11) -0.028(10)
C42 0.161(11) 0.52(3) 0.125(9) 0.211(14) -0.005(8) -0.034(14)
C43 0.41(3) 0.48(3) 0.158(12) -0.096(16) -0.153(15) 0.36(3)
C44 0.239(17) 0.192(16) 0.58(4) 0.17(2) 0.13(2) 0.061(13)
C45 0.198(12) 0.232(16) 0.143(11) -0.060(10) 0.075(9) -0.022(11)
C46 0.131(7) 0.103(7) 0.089(7) 0.016(5) 0.022(5) 0.019(5)
C47 0.049(4) 0.057(4) 0.063(4) -0.004(3) 0.020(3) -0.002(3)
C48 0.054(4) 0.050(4) 0.054(4) 0.000(3) 0.010(3) 0.002(3)
C49 0.061(4) 0.053(4) 0.069(5) 0.001(3) 0.029(4) 0.017(3)
C50 0.055(4) 0.056(4) 0.054(4) 0.006(3) 0.018(3) 0.009(3)
C51 0.049(3) 0.061(4) 0.056(4) -0.004(3) 0.011(3) 0.000(3)
C52 0.058(4) 0.046(4) 0.063(4) -0.003(3) 0.023(3) -0.002(3)
C53 0.076(5) 0.053(4) 0.055(4) -0.007(3) 0.023(4) 0.014(3)
C54 0.267(13) 0.189(11) 0.055(5) -0.024(6) 0.015(7) 0.107(10)
C55 0.159(9) 0.234(13) 0.093(7) 0.025(8) 0.038(7) -0.001(8)
C56 0.113(7) 0.245(12) 0.063(5) -0.026(6) 0.010(5) 0.049(7)
N1 0.42(3) 0.298(17) 0.100(12) -0.007(10) 0.068(14) -0.149(18)
N2 0.364(17) 0.125(8) 0.076(6) -0.014(6) 0.080(9) -0.057(8)
N3 0.144(7) 0.117(6) 0.077(5) 0.004(4) 0.056(5) -0.009(5)
N4 0.106(5) 0.086(4) 0.068(4) 0.010(3) 0.041(4) 0.006(3)
N5 0.065(4) 0.308(11) 0.070(4) 0.063(6) 0.010(4) 0.034(5)
O1 0.40(2) 0.50(3) 0.200(13) -0.070(14) -0.015(14) -0.219(19)
O2 0.53(2) 0.346(16) 0.104(8) -0.027(9) 0.047(11) -0.170(16)
O3 0.267(10) 0.139(6) 0.125(6) -0.002(5) 0.120(7) -0.034(6)
O4 0.053(2) 0.064(3) 0.052(2) 0.005(2) 0.024(2) 0.0036(19)
O5 0.068(3) 0.077(3) 0.073(3) 0.030(3) 0.015(2) -0.004(2)
O6 0.043(2) 0.082(3) 0.069(3) 0.018(2) 0.005(2) 0.005(2)
O7 0.054(2) 0.093(3) 0.048(3) -0.015(3) 0.008(2) -0.008(2)
S1 0.0611(10) 0.0511(10) 0.0747(11) -0.0002(8) 0.0361(8) -0.0028(7)
S2 0.0521(10) 0.0849(13) 0.0905(13) -0.0143(11) 0.0130(9) 0.0199(9)
S3 0.0398(9) 0.0703(12) 0.1029(14) 0.0193(10) 0.0072(9) -0.0053(8)
S4 0.0492(9) 0.0706(11) 0.0640(10) -0.0136(8) 0.0228(8) -0.0147(7)

loop_
_atom_type_symbol
_atom_type_description
_atom_type_scat_dispersion_real
_atom_type_scat_dispersion_imag
_atom_type_scat_source
C C 0.0033 0.0016 'International Tables Vol C Tables 4.2.6.8 and 6.1.1.4'
H H 0.0000 0.0000 'International Tables Vol C Tables 4.2.6.8 and 6.1.1.4'
N N 0.0061 0.0033 'International Tables Vol C Tables 4.2.6.8 and 6.1.1.4'
O O 0.0106 0.0060 'International Tables Vol C Tables 4.2.6.8 and 6.1.1.4'
S S 0.1246 0.1234 'International Tables Vol C Tables 4.2.6.8 and 6.1.1.4'

loop_
_geom_angle_atom_site_label_1
_geom_angle_atom_site_label_2
_geom_angle_atom_site_label_3
_geom_angle
C6 C1 C2 121.2(10)
C6 C1 N1 114.4(15)
C2 C1 N1 124.4(15)
C3 C2 N2 111.1(13)
C3 C2 C1 117.3(11)
N2 C2 C1 131.6(13)
N3 C3 C2 107.8(10)
N3 C3 C4 129.1(8)
C2 C3 C4 123.1(11)
N4 C4 C3 117.7(8)
N4 C4 C5 125.8(7)
C3 C4 C5 116.4(8)
C6 C5 C4 121.5(10)
C6 C5 H5 119.2
C4 C5 H5 119.2
C1 C6 C5 120.3(11)
C1 C6 H6 119.9
C5 C6 H6 119.9
C8 C7 N4 110.1(5)
C8 C7 H7A 109.6
N4 C7 H7A 109.6
C8 C7 H7B 109.6
N4 C7 H7B 109.6
H7A C7 H7B 108.1
O4 C8 C7 114.6(6)
O4 C8 H8A 108.6
C7 C8 H8A 108.6
O4 C8 H8B 108.6
C7 C8 H8B 108.6
H8A C8 H8B 107.6
O4 C9 C14 122.2(5)
O4 C9 C10 118.9(5)
C14 C9 C10 118.8(5)
C11 C10 C9 120.2(5)
C11 C10 S4 116.4(4)
C9 C10 S4 122.5(4)
C12 C11 C10 122.0(5)
C12 C11 H11 119.0
C10 C11 H11 119.0
C11 C12 C13 117.8(5)
C11 C12 C15 121.8(5)
C13 C12 C15 120.4(5)
C14 C13 C12 121.0(5)
C14 C13 H13 119.5
C12 C13 H13 119.5
C13 C14 C9 120.1(5)
C13 C14 S1 114.8(4)
C9 C14 S1 124.4(4)
C16 C15 C17 110.5(12)
C16 C15 C18 104.9(11)
C17 C15 C18 105.7(11)
C16 C15 C12 113.9(7)
C17 C15 C12 108.5(7)
C18 C15 C12 113.0(6)
C15 C16 H16A 109.5
C15 C16 H16B 109.5
H16A C16 H16B 109.5
C15 C16 H16C 109.5
H16A C16 H16C 109.5
H16B C16 H16C 109.5
C15 C17 H17A 109.5
C15 C17 H17B 109.5
H17A C17 H17B 109.5
C15 C17 H17C 109.5
H17A C17 H17C 109.5
H17B C17 H17C 109.5
C15 C18 H18A 109.5
C15 C18 H18B 109.5
H18A C18 H18B 109.5
C15 C18 H18C 109.5
H18A C18 H18C 109.5
H18B C18 H18C 109.5
C20 C19 H19A 109.5
C20 C19 H19B 109.5
H19A C19 H19B 109.5
C20 C19 H19C 109.5
H19A C19 H19C 109.5
H19B C19 H19C 109.5
C19 C20 C21 106.9(11)
C19 C20 H20A 110.3
C21 C20 H20A 110.3
C19 C20 H20B 110.3
C21 C20 H20B 110.3
H20A C20 H20B 108.6
O5 C21 C20 113.2(11)
O5 C21 H21A 108.9
C20 C21 H21A 108.9
O5 C21 H21B 108.9
C20 C21 H21B 108.9
H21A C21 H21B 107.7
O5 C22 C23 121.0(5)
O5 C22 C27 120.5(5)
C23 C22 C27 118.5(5)
C22 C23 C24 119.8(5)
C22 C23 S3 124.3(5)
C24 C23 S3 115.6(4)
C25 C24 C23 122.1(5)
C25 C24 H24 119.0
C23 C24 H24 119.0
C26 C25 C24 117.1(5)
C26 C25 C28 121.3(5)
C24 C25 C28 121.5(5)
C25 C26 C27 122.2(5)
C25 C26 H26 118.9
C27 C26 H26 118.9
C26 C27 C22 120.2(5)
C26 C27 S1 116.4(4)
C22 C27 S1 123.0(4)
C31 C28 C29 110.3(9)
C31 C28 C30 98.6(9)
C29 C28 C30 109.7(8)
C31 C28 C25 110.3(6)
C29 C28 C25 114.2(5)
C30 C28 C25 112.6(6)
C28 C29 H29A 109.5
C28 C29 H29B 109.5
H29A C29 H29B 109.5
C28 C29 H29C 109.5
H29A C29 H29C 109.5
H29B C29 H29C 109.5
C28 C30 H30A 109.5
C28 C30 H30B 109.5
H30A C30 H30B 109.5
C28 C30 H30C 109.5
H30A C30 H30C 109.5
H30B C30 H30C 109.5
C28 C31 H31A 109.5
C28 C31 H31B 109.5
H31A C31 H31B 109.5
C28 C31 H31C 109.5
H31A C31 H31C 109.5
H31B C31 H31C 109.5
N5 C32 C33 123.5(7)
N5 C32 H32A 106.5
C33 C32 H32A 106.5
N5 C32 H32B 106.5
C33 C32 H32B 106.5
H32A C32 H32B 106.5
O6 C33 C32 106.0(6)
O6 C33 H33A 110.5
C32 C33 H33A 110.5
O6 C33 H33B 110.5
C32 C33 H33B 110.5
H33A C33 H33B 108.7
O6 C34 C39 120.1(6)
O6 C34 C35 120.2(6)
C39 C34 C35 119.5(5)
C36 C35 C34 120.5(6)
C36 C35 S2 113.9(5)
C34 C35 S2 124.6(5)
C35 C36 C37 121.6(6)
C35 C36 H36 119.2
C37 C36 H36 119.2
C38 C37 C36 116.7(6)
C38 C37 C40 120.8(7)
C36 C37 C40 122.3(6)
C39 C38 C37 122.4(6)
C39 C38 H38 118.8
C37 C38 H38 118.8
C34 C39 C38 119.3(6)
C34 C39 S3 125.1(5)
C38 C39 S3 114.8(5)
C41 C40 C42 111.8(10)
C41 C40 C43 102.3(11)
C42 C40 C43 109.0(12)
C41 C40 C37 113.6(7)
C42 C40 C37 110.8(7)
C43 C40 C37 108.9(8)
C40 C41 H41A 109.5
C40 C41 H41B 109.5
H41A C41 H41B 109.5
C40 C41 H41C 109.5
H41A C41 H41C 109.5
H41B C41 H41C 109.5
C40 C42 H42A 109.5
C40 C42 H42B 109.5
H42A C42 H42B 109.5
C40 C42 H42C 109.5
H42A C42 H42C 109.5
H42B C42 H42C 109.5
C40 C43 H43A 109.5
C40 C43 H43B 109.5
H43A C43 H43B 109.5
C40 C43 H43C 109.5
H43A C43 H43C 109.5
H43B C43 H43C 109.5
C45 C44 H44A 109.5
C45 C44 H44B 109.5
H44A C44 H44B 109.5
C45 C44 H44C 109.5
H44A C44 H44C 109.5
H44B C44 H44C 109.5
C44 C45 C46 116.4(14)
C44 C45 H45A 108.2
C46 C45 H45A 108.2
C44 C45 H45B 108.2
C46 C45 H45B 108.2
H45A C45 H45B 107.3
O7 C46 C45 111.5(8)
O7 C46 H46A 109.3
C45 C46 H46A 109.3
O7 C46 H46B 109.3
C45 C46 H46B 109.3
H46A C46 H46B 108.0
O7 C47 C52 120.9(5)
O7 C47 C48 121.6(5)
C52 C47 C48 117.5(5)
C49 C48 C47 120.1(5)
C49 C48 S2 117.3(4)
C47 C48 S2 122.3(5)
C50 C49 C48 123.9(5)
C50 C49 H49 118.1
C48 C49 H49 118.1
C49 C50 C51 114.5(5)
C49 C50 C53 121.7(5)
C51 C50 C53 123.7(5)
C52 C51 C50 124.6(5)
C52 C51 H51 117.7
C50 C51 H51 117.7
C51 C52 C47 119.3(5)
C51 C52 S4 116.1(4)
C47 C52 S4 123.9(5)
C56 C53 C54 118.4(7)
C56 C53 C50 113.5(5)
C54 C53 C50 110.9(6)
C56 C53 C55 103.8(7)
C54 C53 C55 98.3(7)
C50 C53 C55 110.3(6)
C53 C54 H54A 109.5
C53 C54 H54B 109.5
H54A C54 H54B 109.5
C53 C54 H54C 109.5
H54A C54 H54C 109.5
H54B C54 H54C 109.5
C53 C55 H55A 109.5
C53 C55 H55B 109.5
H55A C55 H55B 109.5
C53 C55 H55C 109.5
H55A C55 H55C 109.5
H55B C55 H55C 109.5
C53 C56 H56A 109.5
C53 C56 H56B 109.5
H56A C56 H56B 109.5
C53 C56 H56C 109.5
H56A C56 H56C 109.5
H56B C56 H56C 109.5
O1 N1 O2 131.9(14)
O1 N1 C1 119.4(19)
O2 N1 C1 108.5(15)
O3 N2 C2 98.5(10)
C3 N3 O3 102.3(7)
C4 N4 C7 118.7(6)
C32 N5 H5A 120.0
C32 N5 H5B 120.0
H5A N5 H5B 120.0
N2 O3 N3 120.2(9)
C9 O4 C8 113.9(4)
C22 O5 C21 114.8(6)
C34 O6 C33 118.7(4)
C47 O7 C46 115.2(5)
C27 S1 C14 107.6(2)
C35 S2 C48 109.9(3)
C23 S3 C39 108.8(3)
C52 S4 C10 109.9(3)

loop_
_geom_bond_atom_site_label_1
_geom_bond_atom_site_label_2
_geom_bond_distance
C1 C6 1.357(16)
C1 C2 1.451(16)
C1 N1 1.540(2)
C2 C3 1.373(13)
C2 N2 1.400(15)
C3 N3 1.329(9)
C3 C4 1.419(10)
C4 N4 1.374(8)
C4 C5 1.426(10)
C5 C6 1.386(12)
C5 H5 0.9300
C6 H6 0.9300
C7 C8 1.475(8)
C7 N4 1.487(7)
C7 H7A 0.9700
C7 H7B 0.9700
C8 O4 1.428(7)
C8 H8A 0.9700
C8 H8B 0.9700
C9 O4 1.388(6)
C9 C14 1.391(7)
C9 C10 1.400(7)
C10 C11 1.380(7)
C10 S4 1.768(5)
C11 C12 1.367(7)
C11 H11 0.9300
C12 C13 1.417(7)
C12 C15 1.521(8)
C13 C14 1.382(7)
C13 H13 0.9300
C14 S1 1.774(6)
C15 C16 1.373(13)
C15 C17 1.458(14)
C15 C18 1.458(11)
C16 H16A 0.9600
C16 H16B 0.9600
C16 H16C 0.9600
C17 H17A 0.9600
C17 H17B 0.9600
C17 H17C 0.9600
C18 H18A 0.9600
C18 H18B 0.9600
C18 H18C 0.9600
C19 C20 1.540(2)
C19 H19A 0.9600
C19 H19B 0.9600
C19 H19C 0.9600
C20 C21 1.541(2)
C20 H20A 0.9700
C20 H20B 0.9700
C21 O5 1.426(10)
C21 H21A 0.9700
C21 H21B 0.9700
C22 O5 1.375(6)
C22 C23 1.385(7)
C22 C27 1.397(7)
C23 C24 1.397(7)
C23 S3 1.771(5)
C24 C25 1.383(7)
C24 H24 0.9300
C25 C26 1.376(7)
C25 C28 1.532(8)
C26 C27 1.383(7)
C26 H26 0.9300
C27 S1 1.770(5)
C28 C31 1.454(11)
C28 C29 1.467(9)
C28 C30 1.484(10)
C29 H29A 0.9600
C29 H29B 0.9600
C29 H29C 0.9600
C30 H30A 0.9600
C30 H30B 0.9600
C30 H30C 0.9600
C31 H31A 0.9600
C31 H31B 0.9600
C31 H31C 0.9600
C32 N5 1.361(8)
C32 C33 1.521(9)
C32 H32A 0.9700
C32 H32B 0.9700
C33 O6 1.408(7)
C33 H33A 0.9700
C33 H33B 0.9700
C34 O6 1.369(6)
C34 C39 1.376(8)
C34 C35 1.391(8)
C35 C36 1.358(8)
C35 S2 1.767(6)
C36 C37 1.397(9)
C36 H36 0.9300
C37 C38 1.390(8)
C37 C40 1.533(9)
C38 C39 1.378(8)
C38 H38 0.9300
C39 S3 1.778(6)
C40 C41 1.429(12)
C40 C42 1.449(12)
C40 C43 1.488(14)
C41 H41A 0.9600
C41 H41B 0.9600
C41 H41C 0.9600
C42 H42A 0.9600
C42 H42B 0.9600
C42 H42C 0.9600
C43 H43A 0.9600
C43 H43B 0.9600
C43 H43C 0.9600
C44 C45 1.426(16)
C44 H44A 0.9600
C44 H44B 0.9600
C44 H44C 0.9600
C45 C46 1.564(12)
C45 H45A 0.9700
C45 H45B 0.9700
C46 O7 1.452(8)
C46 H46A 0.9700
C46 H46B 0.9700
C47 O7 1.352(6)
C47 C52 1.401(7)
C47 C48 1.411(7)
C48 C49 1.396(8)
C48 S2 1.768(6)
C49 C50 1.371(7)
C49 H49 0.9300
C50 C51 1.399(7)
C50 C53 1.484(8)
C51 C52 1.388(7)
C51 H51 0.9300
C52 S4 1.765(5)
C53 C56 1.455(9)
C53 C54 1.469(10)
C53 C55 1.557(10)
C54 H54A 0.9600
C54 H54B 0.9600
C54 H54C 0.9600
C55 H55A 0.9600
C55 H55B 0.9600
C55 H55C 0.9600
C56 H56A 0.9600
C56 H56B 0.9600
C56 H56C 0.9600
N1 O1 1.17(2)
N1 O2 1.240(19)
N2 O3 1.284(11)
N3 O3 1.349(9)
N5 H5A 0.8600
N5 H5B 0.8600

loop_
_geom_torsion_atom_site_label_1
_geom_torsion_atom_site_label_2
_geom_torsion_atom_site_label_3
_geom_torsion_atom_site_label_4
_geom_torsion
C6 C1 C2 C3 -3.4(17)
N1 C1 C2 C3 175.1(10)
C6 C1 C2 N2 177.9(11)
N1 C1 C2 N2 -4(2)
N2 C2 C3 N3 1.5(11)
C1 C2 C3 N3 -177.5(9)
N2 C2 C3 C4 -178.5(8)
C1 C2 C3 C4 2.5(14)
N3 C3 C4 N4 -2.5(13)
C2 C3 C4 N4 177.5(8)
N3 C3 C4 C5 178.3(8)
C2 C3 C4 C5 -1.7(12)
N4 C4 C5 C6 -177.6(9)
C3 C4 C5 C6 1.6(13)
C2 C1 C6 C5 3.4(19)
N1 C1 C6 C5 -175.2(10)
C4 C5 C6 C1 -2.5(17)
N4 C7 C8 O4 -78.9(7)
O4 C9 C10 C11 -179.1(4)
C14 C9 C10 C11 2.3(7)
O4 C9 C10 S4 -10.0(6)
C14 C9 C10 S4 171.5(4)
C9 C10 C11 C12 -0.2(8)
S4 C10 C11 C12 -170.0(4)
C10 C11 C12 C13 -1.5(8)
C10 C11 C12 C15 178.3(5)
C11 C12 C13 C14 0.9(8)
C15 C12 C13 C14 -178.8(5)
C12 C13 C14 C9 1.2(8)
C12 C13 C14 S1 172.4(4)
O4 C9 C14 C13 178.7(5)
C10 C9 C14 C13 -2.8(7)
O4 C9 C14 S1 8.4(7)
C10 C9 C14 S1 -173.2(4)
C11 C12 C15 C16 15.0(15)
C13 C12 C15 C16 -165.3(13)
C11 C12 C15 C17 -108.5(12)
C13 C12 C15 C17 71.2(13)
C11 C12 C15 C18 134.6(9)
C13 C12 C15 C18 -45.7(11)
C19 C20 C21 O5 -155.5(19)
O5 C22 C23 C24 -179.3(5)
C27 C22 C23 C24 2.5(8)
O5 C22 C23 S3 -6.4(8)
C27 C22 C23 S3 175.4(4)
C22 C23 C24 C25 -0.3(8)
S3 C23 C24 C25 -173.8(4)
C23 C24 C25 C26 -1.8(8)
C23 C24 C25 C28 -179.4(5)
C24 C25 C26 C27 1.8(8)
C28 C25 C26 C27 179.4(5)
C25 C26 C27 C22 0.3(8)
C25 C26 C27 S1 173.1(4)
O5 C22 C27 C26 179.3(5)
C23 C22 C27 C26 -2.5(8)
O5 C22 C27 S1 7.0(8)
C23 C22 C27 S1 -174.8(4)
C26 C25 C28 C31 -67.1(10)
C24 C25 C28 C31 110.4(10)
C26 C25 C28 C29 168.1(8)
C24 C25 C28 C29 -14.4(10)
C26 C25 C28 C30 42.0(10)
C24 C25 C28 C30 -140.5(8)
N5 C32 C33 O6 28.6(12)
O6 C34 C35 C36 -175.4(5)
C39 C34 C35 C36 -0.2(8)
O6 C34 C35 S2 16.9(7)
C39 C34 C35 S2 -167.9(4)
C34 C35 C36 C37 -0.3(9)
S2 C35 C36 C37 168.6(5)
C35 C36 C37 C38 1.1(9)
C35 C36 C37 C40 177.2(6)
C36 C37 C38 C39 -1.5(9)
C40 C37 C38 C39 -177.6(6)
O6 C34 C39 C38 175.0(5)
C35 C34 C39 C38 -0.2(8)
O6 C34 C39 S3 -15.5(7)
C35 C34 C39 S3 169.3(4)
C37 C38 C39 C34 1.1(8)
C37 C38 C39 S3 -169.5(5)
C38 C37 C40 C41 -24.9(12)
C36 C37 C40 C41 159.2(9)
C38 C37 C40 C42 101.9(11)
C36 C37 C40 C42 -74.0(12)
C38 C37 C40 C43 -138.2(12)
C36 C37 C40 C43 45.9(14)
C44 C45 C46 O7 -179.8(11)
O7 C47 C48 C49 179.3(5)
C52 C47 C48 C49 -2.4(8)
O7 C47 C48 S2 5.3(8)
C52 C47 C48 S2 -176.4(4)
C47 C48 C49 C50 -0.3(9)
S2 C48 C49 C50 174.0(4)
C48 C49 C50 C51 2.4(8)
C48 C49 C50 C53 -177.9(5)
C49 C50 C51 C52 -2.0(8)
C53 C50 C51 C52 178.4(5)
C50 C51 C52 C47 -0.6(9)
C50 C51 C52 S4 -171.9(4)
O7 C47 C52 C51 -178.9(5)
C48 C47 C52 C51 2.8(8)
O7 C47 C52 S4 -8.2(8)
C48 C47 C52 S4 173.4(4)
C49 C50 C53 C56 -168.0(7)
C51 C50 C53 C56 11.6(9)
C49 C50 C53 C54 55.9(9)
C51 C50 C53 C54 -124.5(8)
C49 C50 C53 C55 -51.9(8)
C51 C50 C53 C55 127.6(7)
C6 C1 N1 O1 -1(2)
C2 C1 N1 O1 -179.6(18)
C6 C1 N1 O2 -176.1(14)
C2 C1 N1 O2 5.3(19)
C3 C2 N2 O3 -3.5(12)
C1 C2 N2 O3 175.3(12)
C2 C3 N3 O3 1.1(9)
C4 C3 N3 O3 -178.9(8)
C3 C4 N4 C7 179.2(6)
C5 C4 N4 C7 -1.7(11)
C8 C7 N4 C4 -168.9(6)
C2 N2 O3 N3 4.7(13)
C3 N3 O3 N2 -4.0(12)
C14 C9 O4 C8 -71.6(6)
C10 C9 O4 C8 109.9(5)
C7 C8 O4 C9 -115.0(6)
C23 C22 O5 C21 87.5(7)
C27 C22 O5 C21 -94.3(7)
C20 C21 O5 C22 178.5(10)
C39 C34 O6 C33 88.6(7)
C35 C34 O6 C33 -96.2(7)
C32 C33 O6 C34 175.7(6)
C52 C47 O7 C46 90.1(7)
C48 C47 O7 C46 -91.7(7)
C45 C46 O7 C47 172.7(7)
C26 C27 S1 C14 134.4(4)
C22 C27 S1 C14 -53.1(5)
C13 C14 S1 C27 139.1(4)
C9 C14 S1 C27 -50.1(5)
C36 C35 S2 C48 143.3(4)
C34 C35 S2 C48 -48.4(5)
C49 C48 S2 C35 140.0(5)
C47 C48 S2 C35 -45.9(5)
C22 C23 S3 C39 46.9(6)
C24 C23 S3 C39 -139.9(5)
C34 C39 S3 C23 53.1(6)
C38 C39 S3 C23 -137.0(4)
C51 C52 S4 C10 -147.4(4)
C47 C52 S4 C10 41.7(5)
C11 C10 S4 C52 -129.9(4)
C9 C10 S4 C52 60.6(5)

loop_
_platon_squeeze_void_nr
_platon_squeeze_void_average_x
_platon_squeeze_void_average_y
_platon_squeeze_void_average_z
_platon_squeeze_void_volume
_platon_squeeze_void_count_electrons
_platon_squeeze_void_content
1 0.500 0.000 0.000 511 138 ' '
2 0.500 0.500 0.500 511 138 ' '
